data_7041793
loop_
_publ_author_name
'Crujeiras, Pablo'
'Rodr\'iguez-Rey, Jos\'e Luis'
'Sousa-Pedrares, Antonio'

_publ_section_title
;
 Deactivation of the coordinating ability of the iminophosphorane group by
 the effect of ortho-carborane.
;
_journal_issue 8
_journal_name_full 'Dalton transactions (Cambridge, England : 2003)'
_journal_page_first 2572
_journal_page_last 2593
_journal_paper_doi 10.1039/c6dt04592h
_journal_volume 46
_journal_year 2017
_chemical_formula_sum 'C57 H56 B10 N P3 Pt S2'
_chemical_formula_weight 1215.24
_space_group_crystal_system orthorhombic
_space_group_IT_number 33
_space_group_name_Hall 'P 2c -2n'
_space_group_name_H-M_alt 'P n a 21'
_symmetry_space_group_name_Hall 'P 2c -2n'
_symmetry_space_group_name_H-M 'P n a 21'
_atom_sites_solution_hydrogens geom
_audit_creation_method SHELXL-2014/7
_audit_update_record
;
2016-10-27 deposited with the CCDC.
2017-01-20 downloaded from the CCDC.
;
_cell_angle_alpha 90
_cell_angle_beta 90
_cell_angle_gamma 90
_cell_formula_units_Z 4
_cell_length_a 20.8339(8)
_cell_length_b 12.4463(5)
_cell_length_c 20.9452(8)
_cell_measurement_reflns_used 9723
_cell_measurement_temperature 100(2)
_cell_measurement_theta_max 27.37
_cell_measurement_theta_min 2.505
_cell_volume 5431.2(4)
_computing_cell_refinement 'BRUKER APEX2'
_computing_data_collection 'BRUKER APEX2'
_computing_data_reduction 'Bruker SAINT'
_computing_structure_refinement 'SHELXL-2014/7 (Sheldrick, 2014)'
_computing_structure_solution SHELXT-2014
_diffrn_ambient_temperature 100(2)
_diffrn_measured_fraction_theta_full 0.999
_diffrn_measured_fraction_theta_max 0.999
_diffrn_measurement_device_type 'Bruker X8 Kappa APEXII'
_diffrn_measurement_method 'omega and phi scans'
_diffrn_radiation_type MoK\a
_diffrn_radiation_wavelength 0.71073
_diffrn_reflns_av_R_equivalents 0.0443
_diffrn_reflns_av_unetI/netI 0.0433
_diffrn_reflns_Laue_measured_fraction_full 0.999
_diffrn_reflns_Laue_measured_fraction_max 0.999
_diffrn_reflns_limit_h_max 27
_diffrn_reflns_limit_h_min -27
_diffrn_reflns_limit_k_max 15
_diffrn_reflns_limit_k_min -16
_diffrn_reflns_limit_l_max 27
_diffrn_reflns_limit_l_min -27
_diffrn_reflns_number 89412
_diffrn_reflns_point_group_measured_fraction_full 0.997
_diffrn_reflns_point_group_measured_fraction_max 0.998
_diffrn_reflns_theta_full 25.242
_diffrn_reflns_theta_max 27.480
_diffrn_reflns_theta_min 1.903
_exptl_absorpt_coefficient_mu 2.789
_exptl_absorpt_correction_T_max 1.0000
_exptl_absorpt_correction_T_min 0.8729
_exptl_absorpt_correction_type multi-scan
_exptl_absorpt_process_details
;
 Sheldrick, G.M. SADABS: Program for absorption correction
 using area detector data. University of G\"ottingen, Germany, 1996.
;
_exptl_crystal_colour Orange
_exptl_crystal_density_diffrn 1.486
_exptl_crystal_description Plate
_exptl_crystal_F_000 2440
_exptl_crystal_size_max 0.200
_exptl_crystal_size_mid 0.120
_exptl_crystal_size_min 0.080
_refine_diff_density_max 1.795
_refine_diff_density_min -0.714
_refine_diff_density_rms 0.095
_refine_ls_abs_structure_details
;
 Flack x determined using 4846 quotients [(I+)-(I-)]/[(I+)+(I-)]
 (Parsons, Flack and Wagner, Acta Cryst. B69 (2013) 249-259).
;
_refine_ls_abs_structure_Flack 0.005(2)
_refine_ls_extinction_method none
_refine_ls_goodness_of_fit_ref 1.035
_refine_ls_hydrogen_treatment constr
_refine_ls_matrix_type full
_refine_ls_number_parameters 686
_refine_ls_number_reflns 12439
_refine_ls_number_restraints 18
_refine_ls_restrained_S_all 1.041
_refine_ls_R_factor_all 0.0350
_refine_ls_R_factor_gt 0.0282
_refine_ls_shift/su_max 0.009
_refine_ls_shift/su_mean 0.000
_refine_ls_structure_factor_coef Fsqd
_refine_ls_weighting_details 'w=1/[\s^2^(Fo^2^)+(0.0192P)^2^+7.5723P] where P=(Fo^2^+2Fc^2^)/3'
_refine_ls_weighting_scheme calc
_refine_ls_wR_factor_gt 0.0620
_refine_ls_wR_factor_ref 0.0640
_reflns_Friedel_coverage 0.943
_reflns_Friedel_fraction_full 0.995
_reflns_Friedel_fraction_max 0.996
_reflns_number_gt 11105
_reflns_number_total 12439
_reflns_threshold_expression 'I > 2\s(I)'
_cod_data_source_file c6dt04592h2.cif
_cod_data_source_block PtL2
_cod_depositor_comments 'Adding full bibliography for 7041791--7041802.cif.'
_cod_database_code 7041793
_shelx_shelxl_version_number 2014/7
_shelx_space_group_comment
;
The symmetry employed for this shelxl refinement is uniquely defined
by the following loop, which should always be used as a source of
symmetry information in preference to the above space-group names.
They are only intended as comments.
;
_shelx_estimated_absorpt_t_min 0.605
_shelx_estimated_absorpt_t_max 0.808

loop_
_space_group_symop_operation_xyz
'x, y, z'
'-x, -y, z+1/2'
'-x+1/2, y+1/2, z+1/2'
'x+1/2, -y+1/2, z'

loop_
_atom_site_label
_atom_site_type_symbol
_atom_site_fract_x
_atom_site_fract_y
_atom_site_fract_z
_atom_site_U_iso_or_equiv
_atom_site_adp_type
_atom_site_occupancy
_atom_site_site_symmetry_order
_atom_site_calc_flag
_atom_site_refinement_flags_posn
_atom_site_refinement_flags_adp
_atom_site_refinement_flags_occupancy
_atom_site_disorder_assembly
_atom_site_disorder_group
Pt1 Pt 0.15342(2) 0.02332(2) 0.32818(2) 0.01343(5) Uani 1 1 d . . . . .
S1 S 0.25425(6) 0.10877(11) 0.33404(9) 0.0165(3) Uani 1 1 d . . . . .
S2 S 0.36548(13) -0.2052(2) 0.61987(12) 0.0316(6) Uani 0.75 1 d D . P A 1
S2A S 0.4087(3) -0.0316(6) 0.4100(3) 0.0310(15) Uani 0.25 1 d D . P B 2
P1 P 0.27984(7) -0.06919(13) 0.50918(7) 0.0152(3) Uani 1 1 d . . . . .
P2 P 0.18122(7) -0.07061(14) 0.23513(7) 0.0173(3) Uani 1 1 d . . . . .
P3 P 0.05220(6) -0.03161(12) 0.34487(6) 0.0153(3) Uani 1 1 d . . . . .
N1 N 0.2273(3) -0.0055(4) 0.4676(2) 0.0167(12) Uani 1 1 d . . . . .
B3 B 0.1493(3) 0.1284(6) 0.4079(3) 0.0163(13) Uani 1 1 d . . . . .
B4 B 0.1335(3) 0.1337(6) 0.4932(3) 0.0172(14) Uani 1 1 d . . . . .
H4 H 0.0993 0.0757 0.5158 0.021 Uiso 1 1 calc R U . . .
B5 B 0.2058(3) 0.1800(5) 0.5313(3) 0.0167(13) Uani 1 1 d . . . . .
H5 H 0.2203 0.1529 0.5802 0.020 Uiso 1 1 calc R U . . .
B6 B 0.2632(3) 0.2043(6) 0.4696(3) 0.0187(14) Uani 1 1 d . . . . .
H6 H 0.3159 0.1894 0.4755 0.022 Uiso 1 1 calc R U . . .
B7 B 0.1628(3) 0.2663(6) 0.3861(3) 0.0194(14) Uani 1 1 d . . . . .
H7 H 0.1481 0.2959 0.3377 0.023 Uiso 1 1 calc R U . . .
B8 B 0.1053(3) 0.2375(6) 0.4438(3) 0.0193(14) Uani 1 1 d . . . . .
H8 H 0.0528 0.2476 0.4340 0.023 Uiso 1 1 calc R U . . .
B9 B 0.1406(4) 0.2674(7) 0.5195(4) 0.0225(17) Uani 1 1 d . . . . .
H9 H 0.1112 0.2974 0.5606 0.027 Uiso 1 1 calc R U . . .
B10 B 0.2224(4) 0.3139(6) 0.5053(4) 0.0218(17) Uani 1 1 d . . . . .
H10 H 0.2477 0.3735 0.5365 0.026 Uiso 1 1 calc R U . . .
B11 B 0.2345(3) 0.3122(6) 0.4223(3) 0.0185(14) Uani 1 1 d . . . . .
H11 H 0.2676 0.3705 0.3984 0.022 Uiso 1 1 calc R U . . .
B12 B 0.1584(3) 0.3515(6) 0.4532(3) 0.0206(14) Uani 1 1 d . . . . .
H12 H 0.1408 0.4364 0.4508 0.025 Uiso 1 1 calc R U . . .
C1 C 0.2084(3) 0.0984(5) 0.4686(3) 0.0145(11) Uani 1 1 d . . . . .
C2 C 0.2244(3) 0.1830(5) 0.4000(3) 0.0155(12) Uani 1 1 d . . . . .
C3 C 0.2496(3) -0.1120(5) 0.5873(3) 0.0185(12) Uani 1 1 d . . . . .
C4 C 0.2862(3) -0.1653(6) 0.6346(3) 0.0235(16) Uani 0.75 1 d D . P A 1
C4A C 0.2862(3) -0.1653(6) 0.6346(3) 0.0235(16) Uani 0.25 1 d . . P A 2
H4A H 0.3305 -0.1794 0.6278 0.028 Uiso 0.25 1 calc R U P A 2
C5 C 0.2569(3) -0.1968(5) 0.6908(3) 0.0258(14) Uani 1 1 d . . . . .
H5A H 0.2814 -0.2329 0.7226 0.031 Uiso 1 1 calc R U . A 1
C6 C 0.1921(3) -0.1764(6) 0.7016(3) 0.0280(15) Uani 1 1 d . . . . .
H6A H 0.1727 -0.1975 0.7407 0.034 Uiso 1 1 calc R U . . .
C7 C 0.1559(3) -0.1253(6) 0.6552(3) 0.0272(14) Uani 1 1 d . . . . .
H7A H 0.1116 -0.1122 0.6623 0.033 Uiso 1 1 calc R U . . .
C8 C 0.1843(3) -0.0931(5) 0.5983(3) 0.0209(13) Uani 1 1 d . . . . .
H8A H 0.1593 -0.0580 0.5666 0.025 Uiso 1 1 calc R U . . .
C9 C 0.3995(8) -0.174(2) 0.6858(8) 0.127(8) Uani 0.75 1 d D U P A 1
H9A H 0.3912 -0.0986 0.6956 0.190 Uiso 0.75 1 calc R U P A 1
H9B H 0.4459 -0.1861 0.6822 0.190 Uiso 0.75 1 calc R U P A 1
H9C H 0.3823 -0.2195 0.7201 0.190 Uiso 0.75 1 calc R U P A 1
C9A C 0.475(2) -0.012(6) 0.376(4) 0.16(3) Uani 0.25 1 d D U P B 2
H9A1 H 0.4723 -0.0358 0.3310 0.244 Uiso 0.25 1 calc R U P B 2
H9A2 H 0.4857 0.0647 0.3768 0.244 Uiso 0.25 1 calc R U P B 2
H9A3 H 0.5088 -0.0529 0.3975 0.244 Uiso 0.25 1 calc R U P B 2
C10 C 0.3558(3) -0.0031(6) 0.5254(3) 0.0206(14) Uani 1 1 d . . . . .
C11 C 0.4054(3) 0.0017(6) 0.4807(4) 0.0369(19) Uani 0.75 1 d D . P C 1
H11A H 0.4002 -0.0304 0.4398 0.044 Uiso 0.75 1 calc R U P C 1
C11A C 0.4054(3) 0.0017(6) 0.4807(4) 0.0369(19) Uani 0.25 1 d . . P B 2
C12 C 0.4612(4) 0.0527(7) 0.4960(6) 0.067(3) Uani 1 1 d . U . . .
H12A H 0.4944 0.0552 0.4649 0.080 Uiso 1 1 calc R U . C 1
C13 C 0.4715(4) 0.0986(8) 0.5517(7) 0.076(3) Uani 1 1 d . U . . .
H13 H 0.5116 0.1314 0.5610 0.091 Uiso 1 1 calc R U . . .
C14 C 0.4237(4) 0.0981(7) 0.5956(5) 0.060(3) Uani 1 1 d . . . . .
H14 H 0.4301 0.1328 0.6355 0.072 Uiso 1 1 calc R U . . .
C15 C 0.3651(3) 0.0475(6) 0.5831(4) 0.0323(16) Uani 1 1 d . . . . .
H15 H 0.3320 0.0480 0.6143 0.039 Uiso 1 1 calc R U . . .
C16 C 0.2945(3) -0.1915(5) 0.4655(3) 0.0193(12) Uani 1 1 d . . . . .
C17 C 0.2957(4) -0.2915(6) 0.4922(3) 0.0362(17) Uani 1 1 d . . . . .
H17 H 0.2874 -0.2983 0.5366 0.043 Uiso 1 1 calc R U . . .
C18 C 0.3085(4) -0.3841(6) 0.4572(4) 0.0418(19) Uani 1 1 d . . . . .
H18 H 0.3082 -0.4526 0.4772 0.050 Uiso 1 1 calc R U . . .
C19 C 0.3214(3) -0.3749(6) 0.3932(3) 0.0316(16) Uani 1 1 d . . . . .
H19 H 0.3314 -0.4370 0.3688 0.038 Uiso 1 1 calc R U . . .
C20 C 0.3197(4) -0.2760(6) 0.3647(3) 0.040(2) Uani 1 1 d . . . . .
H20 H 0.3283 -0.2702 0.3203 0.048 Uiso 1 1 calc R U . . .
C21 C 0.3058(3) -0.1842(6) 0.3994(3) 0.0300(16) Uani 1 1 d . . . . .
H21 H 0.3039 -0.1164 0.3787 0.036 Uiso 1 1 calc R U . . .
C22 C 0.2547(3) -0.0240(5) 0.1974(3) 0.0211(14) Uani 1 1 d . . . . .
C23 C 0.3135(3) -0.0387(6) 0.2300(3) 0.0285(15) Uani 1 1 d . . . . .
H23 H 0.3140 -0.0759 0.2696 0.034 Uiso 1 1 calc R U . . .
C24 C 0.3703(3) 0.0006(6) 0.2049(4) 0.0365(18) Uani 1 1 d . . . . .
H24 H 0.4089 -0.0062 0.2286 0.044 Uiso 1 1 calc R U . . .
C25 C 0.3713(4) 0.0484(7) 0.1471(4) 0.0369(19) Uani 1 1 d . . . . .
H25 H 0.4110 0.0717 0.1295 0.044 Uiso 1 1 calc R U . . .
C26 C 0.3146(4) 0.0638(7) 0.1129(4) 0.0383(18) Uani 1 1 d . . . . .
H26 H 0.3151 0.0982 0.0724 0.046 Uiso 1 1 calc R U . . .
C27 C 0.2570(3) 0.0275(5) 0.1394(3) 0.0253(14) Uani 1 1 d . . . . .
H27 H 0.2181 0.0387 0.1165 0.030 Uiso 1 1 calc R U . . .
C28 C 0.1953(3) -0.2134(5) 0.2472(3) 0.0194(13) Uani 1 1 d . . . . .
C29 C 0.1726(3) -0.2614(5) 0.3025(3) 0.0239(14) Uani 1 1 d . . . . .
H29 H 0.1510 -0.2188 0.3334 0.029 Uiso 1 1 calc R U . . .
C30 C 0.1806(3) -0.3701(6) 0.3137(3) 0.0324(17) Uani 1 1 d . . . . .
H30 H 0.1634 -0.4018 0.3512 0.039 Uiso 1 1 calc R U . . .
C31 C 0.2135(3) -0.4322(6) 0.2704(3) 0.0300(15) Uani 1 1 d . . . . .
H31 H 0.2189 -0.5070 0.2776 0.036 Uiso 1 1 calc R U . . .
C32 C 0.2387(3) -0.3847(6) 0.2165(3) 0.0309(16) Uani 1 1 d . . . . .
H32 H 0.2626 -0.4269 0.1872 0.037 Uiso 1 1 calc R U . . .
C33 C 0.2297(3) -0.2776(6) 0.2046(3) 0.0267(15) Uani 1 1 d . . . . .
H33 H 0.2472 -0.2466 0.1670 0.032 Uiso 1 1 calc R U . . .
C34 C 0.1231(3) -0.0557(6) 0.1714(3) 0.0250(15) Uani 1 1 d . . . . .
C35 C 0.0926(4) 0.0438(7) 0.1668(3) 0.041(2) Uani 1 1 d . . . . .
H35 H 0.1025 0.0990 0.1965 0.049 Uiso 1 1 calc R U . . .
C36 C 0.0474(4) 0.0629(9) 0.1186(4) 0.051(2) Uani 1 1 d . . . . .
H36 H 0.0270 0.1310 0.1158 0.061 Uiso 1 1 calc R U . . .
C37 C 0.0327(4) -0.0144(8) 0.0764(4) 0.051(3) Uani 1 1 d . . . . .
H37 H 0.0027 -0.0006 0.0432 0.061 Uiso 1 1 calc R U . . .
C38 C 0.0606(5) -0.1114(8) 0.0810(4) 0.058(3) Uani 1 1 d . . . . .
H38 H 0.0486 -0.1666 0.0520 0.070 Uiso 1 1 calc R U . . .
C39 C 0.1070(4) -0.1327(7) 0.1274(3) 0.0413(19) Uani 1 1 d . . . . .
H39 H 0.1275 -0.2008 0.1285 0.050 Uiso 1 1 calc R U . . .
C40 C 0.0077(3) -0.1108(5) 0.2850(3) 0.0217(13) Uani 1 1 d . . . . .
C41 C -0.0362(4) -0.0662(7) 0.2442(3) 0.0370(17) Uani 1 1 d . . . . .
H41 H -0.0441 0.0090 0.2455 0.044 Uiso 1 1 calc R U . . .
C42 C -0.0701(4) -0.1312(8) 0.2001(4) 0.047(2) Uani 1 1 d . . . . .
H42 H -0.1002 -0.0994 0.1719 0.057 Uiso 1 1 calc R U . . .
C43 C -0.0597(4) -0.2376(7) 0.1980(3) 0.042(2) Uani 1 1 d . . . . .
H43 H -0.0833 -0.2811 0.1690 0.050 Uiso 1 1 calc R U . . .
C44 C -0.0151(3) -0.2832(7) 0.2376(4) 0.0402(19) Uani 1 1 d . . . . .
H44 H -0.0067 -0.3581 0.2351 0.048 Uiso 1 1 calc R U . . .
C45 C 0.0177(3) -0.2209(6) 0.2812(3) 0.0361(18) Uani 1 1 d . . . . .
H45 H 0.0477 -0.2540 0.3091 0.043 Uiso 1 1 calc R U . . .
C46 C -0.0018(3) 0.0815(5) 0.3561(3) 0.0212(13) Uani 1 1 d . . . . .
C47 C -0.0473(3) 0.0861(6) 0.4047(3) 0.0311(16) Uani 1 1 d . . . . .
H47 H -0.0503 0.0292 0.4348 0.037 Uiso 1 1 calc R U . . .
C48 C -0.0880(3) 0.1729(6) 0.4092(4) 0.0404(19) Uani 1 1 d . . . . .
H48 H -0.1183 0.1761 0.4431 0.048 Uiso 1 1 calc R U . . .
C49 C -0.0854(3) 0.2543(6) 0.3657(4) 0.041(2) Uani 1 1 d . . . . .
H49 H -0.1142 0.3133 0.3691 0.049 Uiso 1 1 calc R U . . .
C50 C -0.0411(3) 0.2509(6) 0.3171(4) 0.0384(19) Uani 1 1 d . . . . .
H50 H -0.0402 0.3060 0.2857 0.046 Uiso 1 1 calc R U . . .
C51 C 0.0021(3) 0.1664(6) 0.3143(3) 0.0301(16) Uani 1 1 d . . . . .
H51 H 0.0350 0.1672 0.2829 0.036 Uiso 1 1 calc R U . . .
C52 C 0.0435(3) -0.1212(5) 0.4132(3) 0.0189(12) Uani 1 1 d . . . . .
C53 C 0.0975(3) -0.1512(5) 0.4483(3) 0.0225(13) Uani 1 1 d . . . . .
H53 H 0.1380 -0.1194 0.4397 0.027 Uiso 1 1 calc R U . . .
C54 C 0.0914(3) -0.2274(6) 0.4956(3) 0.0326(16) Uani 1 1 d . . . . .
H54 H 0.1285 -0.2484 0.5188 0.039 Uiso 1 1 calc R U . . .
C55 C 0.0331(4) -0.2746(6) 0.5104(3) 0.0356(17) Uani 1 1 d . . . . .
H55 H 0.0300 -0.3266 0.5434 0.043 Uiso 1 1 calc R U . . .
C56 C -0.0206(4) -0.2439(6) 0.4759(3) 0.0340(17) Uani 1 1 d . . . . .
H56 H -0.0613 -0.2741 0.4857 0.041 Uiso 1 1 calc R U . . .
C57 C -0.0151(3) -0.1695(6) 0.4272(3) 0.0268(15) Uani 1 1 d . . . . .
H57 H -0.0519 -0.1510 0.4029 0.032 Uiso 1 1 calc R U . . .

loop_
_atom_site_aniso_label
_atom_site_aniso_U_11
_atom_site_aniso_U_22
_atom_site_aniso_U_33
_atom_site_aniso_U_23
_atom_site_aniso_U_13
_atom_site_aniso_U_12
Pt1 0.01249(8) 0.01621(9) 0.01159(8) -0.00127(16) -0.00016(12) 0.00128(7)
S1 0.0144(5) 0.0199(6) 0.0151(7) 0.0009(7) 0.0028(7) -0.0019(4)
S2 0.0277(12) 0.0427(17) 0.0242(12) 0.0125(11) 0.0017(10) 0.0156(11)
S2A 0.031(4) 0.034(4) 0.028(3) 0.002(3) 0.000(3) 0.001(3)
P1 0.0142(7) 0.0172(8) 0.0142(7) 0.0011(6) 0.0007(5) -0.0001(6)
P2 0.0164(7) 0.0218(8) 0.0138(7) -0.0024(6) 0.0002(5) 0.0032(6)
P3 0.0097(6) 0.0209(8) 0.0154(8) -0.0020(5) -0.0016(4) 0.0017(5)
N1 0.033(3) 0.007(3) 0.010(2) 0.0044(18) -0.003(2) -0.002(2)
B3 0.015(3) 0.020(4) 0.014(3) 0.001(3) -0.003(2) 0.000(3)
B4 0.013(3) 0.022(4) 0.016(3) -0.002(3) 0.001(2) 0.002(3)
B5 0.018(3) 0.017(4) 0.015(3) -0.002(3) -0.002(2) 0.000(3)
B6 0.020(3) 0.019(4) 0.018(3) 0.000(3) -0.002(3) -0.006(3)
B7 0.021(3) 0.019(4) 0.018(3) -0.002(3) -0.004(3) 0.002(3)
B8 0.019(3) 0.021(4) 0.018(3) -0.005(3) 0.001(3) 0.004(3)
B9 0.028(4) 0.022(4) 0.018(4) -0.005(3) 0.001(3) 0.005(3)
B10 0.024(4) 0.021(4) 0.020(4) 0.000(3) 0.003(3) 0.000(3)
B11 0.021(3) 0.015(4) 0.019(3) 0.000(3) 0.000(3) -0.004(3)
B12 0.020(3) 0.023(4) 0.018(3) -0.003(3) -0.002(3) 0.001(3)
C1 0.013(3) 0.015(3) 0.015(3) 0.001(2) 0.001(2) -0.005(2)
C2 0.017(3) 0.017(3) 0.012(3) 0.003(2) 0.002(2) 0.000(2)
C3 0.025(3) 0.016(3) 0.015(3) -0.001(2) 0.003(2) -0.002(2)
C4 0.027(4) 0.025(4) 0.019(3) -0.001(3) 0.003(3) 0.001(3)
C4A 0.027(4) 0.025(4) 0.019(3) -0.001(3) 0.003(3) 0.001(3)
C5 0.038(4) 0.021(4) 0.018(3) 0.003(3) -0.001(3) 0.001(3)
C6 0.041(4) 0.029(4) 0.015(3) 0.000(3) 0.011(3) -0.008(3)
C7 0.028(3) 0.029(4) 0.025(3) -0.004(3) 0.008(3) 0.000(3)
C8 0.026(3) 0.018(3) 0.019(3) 0.001(2) 0.000(2) -0.003(2)
C9 0.090(13) 0.22(3) 0.068(11) -0.068(13) -0.049(9) 0.005(14)
C9A 0.17(4) 0.16(4) 0.15(4) 0.03(3) 0.03(3) 0.02(3)
C10 0.015(3) 0.018(3) 0.028(3) 0.006(3) -0.001(2) -0.003(2)
C11 0.026(4) 0.030(4) 0.055(5) 0.024(3) 0.015(4) 0.011(3)
C11A 0.026(4) 0.030(4) 0.055(5) 0.024(3) 0.015(4) 0.011(3)
C12 0.026(4) 0.035(5) 0.140(9) 0.030(5) 0.024(5) 0.000(4)
C13 0.020(4) 0.046(6) 0.162(10) 0.013(6) -0.015(6) -0.018(4)
C14 0.047(5) 0.044(6) 0.090(7) -0.017(5) -0.043(5) 0.003(4)
C15 0.029(4) 0.028(4) 0.040(4) -0.004(3) -0.014(3) 0.000(3)
C16 0.012(3) 0.022(3) 0.025(3) 0.000(3) 0.002(2) 0.001(2)
C17 0.045(4) 0.031(4) 0.033(4) 0.002(3) 0.017(3) 0.002(3)
C18 0.051(5) 0.022(4) 0.052(5) 0.001(4) 0.016(4) 0.005(3)
C19 0.017(3) 0.032(4) 0.046(4) -0.015(3) -0.006(3) 0.007(3)
C20 0.043(4) 0.050(5) 0.026(4) -0.011(3) -0.010(3) 0.028(4)
C21 0.035(4) 0.034(4) 0.021(3) -0.001(3) -0.007(3) 0.017(3)
C22 0.024(4) 0.019(4) 0.021(3) -0.008(3) 0.005(3) -0.001(3)
C23 0.020(3) 0.036(4) 0.030(3) -0.003(3) 0.007(3) 0.003(3)
C24 0.015(3) 0.045(5) 0.049(5) -0.013(4) 0.002(3) 0.007(3)
C25 0.030(4) 0.036(5) 0.045(5) -0.008(4) 0.017(3) -0.012(4)
C26 0.040(4) 0.040(5) 0.034(4) 0.004(3) 0.008(3) -0.009(4)
C27 0.025(3) 0.023(4) 0.028(3) -0.002(3) 0.003(3) -0.001(3)
C28 0.020(3) 0.023(3) 0.016(3) -0.004(2) -0.003(2) 0.002(2)
C29 0.018(3) 0.028(4) 0.026(3) -0.002(3) 0.003(2) 0.005(3)
C30 0.033(3) 0.029(4) 0.035(5) 0.004(3) 0.001(3) 0.010(3)
C31 0.037(4) 0.024(4) 0.029(3) -0.004(3) -0.006(3) 0.007(3)
C32 0.035(4) 0.030(4) 0.027(3) -0.011(3) -0.003(3) 0.011(3)
C33 0.031(4) 0.028(4) 0.020(3) -0.006(3) 0.000(3) 0.005(3)
C34 0.022(3) 0.043(4) 0.010(3) 0.006(3) -0.002(2) -0.003(3)
C35 0.043(4) 0.062(6) 0.019(3) 0.001(3) -0.002(3) 0.018(4)
C36 0.036(4) 0.089(7) 0.028(4) 0.021(4) 0.001(3) 0.023(4)
C37 0.039(4) 0.087(7) 0.028(4) 0.031(4) -0.020(3) -0.021(5)
C38 0.083(7) 0.061(7) 0.030(4) 0.007(4) -0.025(4) -0.029(5)
C39 0.052(5) 0.043(5) 0.029(4) 0.003(3) -0.010(3) -0.004(4)
C40 0.019(3) 0.028(4) 0.018(3) -0.004(3) 0.001(2) -0.006(3)
C41 0.049(4) 0.034(4) 0.028(4) 0.006(3) -0.016(3) -0.011(4)
C42 0.052(5) 0.059(6) 0.031(4) 0.015(4) -0.025(4) -0.018(4)
C43 0.059(5) 0.048(6) 0.019(3) -0.006(3) -0.005(3) -0.029(4)
C44 0.030(4) 0.047(5) 0.044(4) -0.021(4) 0.001(3) -0.007(3)
C45 0.019(3) 0.045(5) 0.044(4) -0.019(4) -0.007(3) 0.005(3)
C46 0.007(3) 0.031(4) 0.026(3) -0.006(3) -0.007(2) 0.003(2)
C47 0.019(3) 0.028(4) 0.045(4) -0.008(3) 0.011(3) -0.003(3)
C48 0.019(3) 0.035(5) 0.068(5) -0.014(4) 0.009(3) 0.003(3)
C49 0.023(4) 0.034(5) 0.065(5) -0.018(4) -0.014(3) 0.015(3)
C50 0.048(4) 0.034(4) 0.033(5) -0.001(3) -0.012(3) 0.017(3)
C51 0.034(3) 0.033(4) 0.023(4) -0.001(3) -0.003(3) 0.007(3)
C52 0.022(3) 0.021(3) 0.015(3) -0.002(2) 0.002(2) -0.001(2)
C53 0.025(3) 0.021(3) 0.022(3) -0.001(3) -0.007(2) -0.006(3)
C54 0.042(4) 0.025(4) 0.031(4) 0.002(3) -0.012(3) -0.007(3)
C55 0.053(5) 0.026(4) 0.028(3) 0.007(3) -0.005(3) -0.017(3)
C56 0.034(4) 0.031(4) 0.036(4) -0.002(3) 0.005(3) -0.015(3)
C57 0.021(3) 0.033(4) 0.027(3) -0.010(3) 0.000(3) -0.005(3)

loop_
_atom_type_symbol
_atom_type_description
_atom_type_scat_dispersion_real
_atom_type_scat_dispersion_imag
_atom_type_scat_source
C C 0.0033 0.0016 'International Tables Vol C Tables 4.2.6.8 and 6.1.1.4'
H H 0.0000 0.0000 'International Tables Vol C Tables 4.2.6.8 and 6.1.1.4'
B B 0.0013 0.0007 'International Tables Vol C Tables 4.2.6.8 and 6.1.1.4'
N N 0.0061 0.0033 'International Tables Vol C Tables 4.2.6.8 and 6.1.1.4'
P P 0.1023 0.0942 'International Tables Vol C Tables 4.2.6.8 and 6.1.1.4'
S S 0.1246 0.1234 'International Tables Vol C Tables 4.2.6.8 and 6.1.1.4'
Pt Pt -1.7033 8.3905 'International Tables Vol C Tables 4.2.6.8 and 6.1.1.4'

loop_
_geom_angle_atom_site_label_1
_geom_angle_atom_site_label_2
_geom_angle_atom_site_label_3
_geom_angle
B3 Pt1 P3 91.55(18)
B3 Pt1 P2 166.12(18)
P3 Pt1 P2 102.10(5)
B3 Pt1 S1 73.58(18)
P3 Pt1 S1 165.13(5)
P2 Pt1 S1 92.75(6)
C2 S1 Pt1 87.90(19)
C9 S2 C4 101.4(7)
C11A S2A C9A 116(3)
N1 P1 C16 104.9(3)
N1 P1 C10 118.1(3)
C16 P1 C10 109.3(3)
N1 P1 C3 113.1(3)
C16 P1 C3 105.4(3)
C10 P1 C3 105.3(3)
C34 P2 C22 102.1(3)
C34 P2 C28 108.1(3)
C22 P2 C28 103.7(3)
C34 P2 Pt1 113.3(2)
C22 P2 Pt1 114.2(2)
C28 P2 Pt1 114.30(19)
C46 P3 C52 108.1(3)
C46 P3 C40 101.0(3)
C52 P3 C40 99.0(3)
C46 P3 Pt1 111.5(2)
C52 P3 Pt1 113.67(19)
C40 P3 Pt1 121.98(19)
C1 N1 P1 131.5(4)
C2 B3 B7 56.9(3)
C2 B3 B8 101.8(5)
B7 B3 B8 57.7(4)
C2 B3 C1 61.9(3)
B7 B3 C1 105.6(4)
B8 B3 C1 102.0(4)
C2 B3 B4 104.2(4)
B7 B3 B4 104.1(5)
B8 B3 B4 58.1(4)
C1 B3 B4 55.9(3)
C2 B3 Pt1 97.6(3)
B7 B3 Pt1 112.5(4)
B8 B3 Pt1 144.4(4)
C1 B3 Pt1 113.5(4)
B4 B3 Pt1 143.4(5)
C1 B4 B8 108.5(5)
C1 B4 B9 105.2(5)
B8 B4 B9 61.1(4)
C1 B4 B5 56.6(3)
B8 B4 B5 107.8(5)
B9 B4 B5 59.2(4)
C1 B4 B3 61.8(3)
B8 B4 B3 60.5(4)
B9 B4 B3 109.1(5)
B5 B4 B3 107.2(4)
C1 B5 B9 107.0(5)
C1 B5 B6 60.7(4)
B9 B5 B6 108.1(5)
C1 B5 B10 108.9(5)
B9 B5 B10 61.9(4)
B6 B5 B10 59.5(4)
C1 B5 B4 58.7(4)
B9 B5 B4 59.3(4)
B6 B5 B4 107.1(4)
B10 B5 B4 109.0(5)
C2 B6 C1 63.7(3)
C2 B6 B10 104.8(5)
C1 B6 B10 105.9(5)
C2 B6 B11 58.3(4)
C1 B6 B11 110.1(5)
B10 B6 B11 59.4(4)
C2 B6 B5 106.1(4)
C1 B6 B5 56.1(3)
B10 B6 B5 60.3(4)
B11 B6 B5 107.9(5)
C2 B7 B8 106.2(5)
C2 B7 B12 105.8(5)
B8 B7 B12 62.2(4)
C2 B7 B11 58.6(4)
B8 B7 B11 110.5(5)
B12 B7 B11 60.5(4)
C2 B7 B3 59.0(4)
B8 B7 B3 61.3(4)
B12 B7 B3 111.3(5)
B11 B7 B3 109.4(5)
B7 B8 B4 109.3(5)
B7 B8 B9 106.9(5)
B4 B8 B9 59.5(4)
B7 B8 B3 61.0(4)
B4 B8 B3 61.4(4)
B9 B8 B3 108.6(5)
B7 B8 B12 59.6(4)
B4 B8 B12 107.9(5)
B9 B8 B12 59.2(4)
B3 B8 B12 109.1(5)
B5 B9 B4 61.5(4)
B5 B9 B12 108.3(5)
B4 B9 B12 109.3(5)
B5 B9 B8 108.3(5)
B4 B9 B8 59.4(4)
B12 B9 B8 61.0(4)
B5 B9 B10 59.8(4)
B4 B9 B10 109.1(5)
B12 B9 B10 59.4(4)
B8 B9 B10 107.8(5)
B11 B10 B6 60.3(4)
B11 B10 B12 60.3(4)
B6 B10 B12 107.6(5)
B11 B10 B5 108.5(5)
B6 B10 B5 60.3(4)
B12 B10 B5 106.6(5)
B11 B10 B9 106.9(5)
B6 B10 B9 105.8(5)
B12 B10 B9 58.9(4)
B5 B10 B9 58.2(4)
C2 B11 B10 105.5(5)
C2 B11 B7 57.9(4)
B10 B11 B7 107.9(5)
C2 B11 B6 58.3(4)
B10 B11 B6 60.2(4)
B7 B11 B6 106.3(5)
C2 B11 B12 104.6(5)
B10 B11 B12 60.6(4)
B7 B11 B12 59.6(4)
B6 B11 B12 107.7(5)
B7 B12 B9 106.3(5)
B7 B12 B11 59.9(4)
B9 B12 B11 108.0(5)
B7 B12 B10 106.9(5)
B9 B12 B10 61.6(4)
B11 B12 B10 59.1(4)
B7 B12 B8 58.2(4)
B9 B12 B8 59.8(4)
B11 B12 B8 106.8(5)
B10 B12 B8 108.5(5)
N1 C1 B5 127.3(5)
N1 C1 B4 121.3(5)
B5 C1 B4 64.7(4)
N1 C1 B6 122.2(5)
B5 C1 B6 63.2(4)
B4 C1 B6 113.6(5)
N1 C1 B3 112.7(5)
B5 C1 B3 114.0(4)
B4 C1 B3 62.3(3)
B6 C1 B3 107.4(4)
N1 C1 C2 119.4(4)
B5 C1 C2 106.1(4)
B4 C1 C2 105.0(4)
B6 C1 C2 56.6(3)
B3 C1 C2 56.5(3)
B7 C2 B11 63.5(4)
B7 C2 B6 114.8(5)
B11 C2 B6 63.4(4)
B7 C2 B3 64.1(4)
B11 C2 B3 117.7(5)
B6 C2 B3 114.6(4)
B7 C2 S1 117.1(4)
B11 C2 S1 132.0(4)
B6 C2 S1 125.9(4)
B3 C2 S1 100.8(4)
B7 C2 C1 110.9(4)
B11 C2 C1 110.9(4)
B6 C2 C1 59.6(3)
B3 C2 C1 61.6(3)
S1 C2 C1 112.3(4)
C8 C3 C4A 119.2(5)
C8 C3 C4 119.2(5)
C8 C3 P1 115.6(4)
C4A C3 P1 125.2(5)
C4 C3 P1 125.2(5)
C5 C4 C3 119.4(6)
C5 C4 S2 119.0(5)
C3 C4 S2 121.2(5)
C5 C4A C3 119.4(6)
C4A C5 C6 120.9(6)
C4 C5 C6 120.9(6)
C7 C6 C5 119.9(6)
C6 C7 C8 120.2(6)
C7 C8 C3 120.4(6)
C15 C10 C11A 117.7(7)
C15 C10 C11 117.7(7)
C15 C10 P1 119.7(5)
C11A C10 P1 122.5(6)
C11 C10 P1 122.5(6)
C12 C11 C10 119.6(9)
C12 C11A C10 119.6(9)
C12 C11A S2A 108.2(8)
C10 C11A S2A 131.9(7)
C13 C12 C11 123.2(9)
C13 C12 C11A 123.2(9)
C12 C13 C14 118.7(8)
C13 C14 C15 121.2(9)
C10 C15 C14 119.6(8)
C17 C16 C21 117.3(6)
C17 C16 P1 124.5(5)
C21 C16 P1 118.2(5)
C16 C17 C18 122.9(7)
C19 C18 C17 118.9(7)
C20 C19 C18 119.8(7)
C19 C20 C21 121.2(7)
C20 C21 C16 119.9(7)
C27 C22 C23 117.2(6)
C27 C22 P2 124.2(5)
C23 C22 P2 118.6(5)
C24 C23 C22 120.7(7)
C25 C24 C23 120.7(7)
C24 C25 C26 120.4(7)
C25 C26 C27 118.7(7)
C22 C27 C26 122.1(7)
C29 C28 C33 117.6(6)
C29 C28 P2 118.8(5)
C33 C28 P2 123.6(5)
C30 C29 C28 121.4(6)
C31 C30 C29 120.0(6)
C30 C31 C32 119.2(7)
C33 C32 C31 121.0(6)
C32 C33 C28 120.7(6)
C39 C34 C35 117.5(6)
C39 C34 P2 125.9(6)
C35 C34 P2 116.5(5)
C34 C35 C36 120.4(8)
C37 C36 C35 120.4(9)
C38 C37 C36 119.9(7)
C37 C38 C39 121.3(8)
C34 C39 C38 120.3(8)
C41 C40 C45 117.7(6)
C41 C40 P3 122.9(6)
C45 C40 P3 119.4(5)
C40 C41 C42 120.5(8)
C43 C42 C41 120.4(7)
C42 C43 C44 119.8(7)
C43 C44 C45 120.3(8)
C44 C45 C40 121.3(7)
C51 C46 C47 118.3(6)
C51 C46 P3 118.4(5)
C47 C46 P3 123.3(5)
C48 C47 C46 120.2(7)
C49 C48 C47 120.8(7)
C48 C49 C50 119.9(6)
C49 C50 C51 119.4(7)
C46 C51 C50 121.2(6)
C57 C52 C53 118.7(6)
C57 C52 P3 121.1(5)
C53 C52 P3 119.9(5)
C54 C53 C52 119.3(6)
C53 C54 C55 122.3(6)
C54 C55 C56 118.3(6)
C57 C56 C55 120.1(6)
C56 C57 C52 121.2(6)

loop_
_geom_bond_atom_site_label_1
_geom_bond_atom_site_label_2
_geom_bond_distance
Pt1 B3 2.122(7)
Pt1 P3 2.2443(14)
Pt1 P2 2.3455(15)
Pt1 S1 2.3577(12)
S1 C2 1.774(6)
S2 C9 1.599(12)
S2 C4 1.751(7)
S2A C11A 1.538(11)
S2A C9A 1.58(3)
P1 N1 1.608(5)
P1 C16 1.802(6)
P1 C10 1.816(6)
P1 C3 1.832(6)
P2 C34 1.812(6)
P2 C22 1.818(7)
P2 C28 1.819(7)
P3 C46 1.818(6)
P3 C52 1.823(6)
P3 C40 1.845(6)
N1 C1 1.351(8)
B3 C2 1.715(8)
B3 B7 1.799(10)
B3 B8 1.803(10)
B3 C1 1.810(8)
B3 B4 1.819(9)
B4 C1 1.701(8)
B4 B8 1.757(10)
B4 B9 1.759(11)
B4 B5 1.798(9)
B5 C1 1.661(8)
B5 B9 1.758(10)
B5 B6 1.787(9)
B5 B10 1.787(11)
B6 C2 1.689(8)
B6 C1 1.745(9)
B6 B10 1.772(11)
B6 B11 1.774(10)
B7 C2 1.676(9)
B7 B8 1.738(10)
B7 B12 1.764(10)
B7 B11 1.769(9)
B8 B9 1.787(10)
B8 B12 1.809(10)
B9 B12 1.777(11)
B9 B10 1.824(12)
B10 B11 1.758(10)
B10 B12 1.786(11)
B11 C2 1.688(9)
B11 B12 1.780(10)
C1 C2 1.813(8)
C3 C8 1.400(8)
C3 C4A 1.415(9)
C3 C4 1.415(9)
C4 C5 1.383(9)
C4A C5 1.383(9)
C5 C6 1.394(10)
C6 C7 1.383(10)
C7 C8 1.391(8)
C10 C15 1.376(10)
C10 C11A 1.396(9)
C10 C11 1.396(9)
C11 C12 1.363(13)
C11A C12 1.363(13)
C12 C13 1.317(16)
C13 C14 1.355(15)
C14 C15 1.397(11)
C16 C17 1.365(9)
C16 C21 1.407(8)
C17 C18 1.392(10)
C18 C19 1.371(10)
C19 C20 1.369(11)
C20 C21 1.385(10)
C22 C27 1.375(9)
C22 C23 1.414(9)
C23 C24 1.384(10)
C24 C25 1.350(11)
C25 C26 1.395(11)
C26 C27 1.397(9)
C28 C29 1.388(8)
C28 C33 1.396(8)
C29 C30 1.383(9)
C30 C31 1.375(9)
C31 C32 1.378(10)
C32 C33 1.369(10)
C34 C39 1.371(10)
C34 C35 1.396(10)
C35 C36 1.399(10)
C36 C37 1.343(13)
C37 C38 1.343(13)
C38 C39 1.396(11)
C40 C41 1.370(9)
C40 C45 1.389(10)
C41 C42 1.416(10)
C42 C43 1.342(12)
C43 C44 1.370(12)
C44 C45 1.379(10)
C46 C51 1.376(9)
C46 C47 1.391(8)
C47 C48 1.377(10)
C48 C49 1.363(12)
C49 C50 1.375(11)
C50 C51 1.386(9)
C52 C57 1.393(8)
C52 C53 1.394(8)
C53 C54 1.377(9)
C54 C55 1.384(10)
C55 C56 1.386(10)
C56 C57 1.382(10)
